data_7222013
loop_
_publ_author_name
'ARUMUGAM, VIGNESH'
'Kaminsky, Werner'
'Nallasamy, Dharmaraj'

_publ_section_title
;
 ONO Pincer type Pd(II) complexes: Synthesis, crystal structure and
 catalytic activity towards C-2 arylation of quinoline scaffolds
;
_journal_name_full 'RSC Adv.'
_journal_paper_doi 10.1039/C5RA15342E
_journal_year 2015
_chemical_formula_moiety 'C33 H27 N2 O4 P Pd'
_chemical_formula_sum 'C33 H27 N2 O4 P Pd'
_chemical_formula_weight 652.94
_chemical_name_common pdmssh
_chemical_name_systematic
;
 pdmssh
;
_space_group_IT_number 14
_symmetry_cell_setting monoclinic
_symmetry_Int_Tables_number 14
_symmetry_space_group_name_Hall '-P 2ybc'
_symmetry_space_group_name_H-M 'P 1 21/c 1'
_atom_sites_solution_hydrogens geom
_atom_sites_solution_primary direct
_atom_sites_solution_secondary difmap
_audit_conform_dict_location ftp://ftp.iucr.org/pub/cif_core.dic
_audit_conform_dict_name cif_core.dic
_audit_conform_dict_version 2.4
_audit_creation_date 2014-08-13T15:11:48-00:00
_audit_creation_method 'WinGX routine CIF_UPDATE'
_audit_update_record
;
2015-02-06 deposited with the CCDC.
2015-09-04 downloaded from the CCDC.
;
_cell_angle_alpha 90
_cell_angle_beta 92.227(2)
_cell_angle_gamma 90
_cell_formula_units_Z 4
_cell_length_a 11.0075(5)
_cell_length_b 28.2609(12)
_cell_length_c 8.8037(4)
_cell_measurement_reflns_used 720
_cell_measurement_temperature 100(2)
_cell_measurement_theta_max 20
_cell_measurement_theta_min 3
_cell_volume 2736.6(2)
_computing_cell_refinement 'SAINT (Bruker, 2007)'
_computing_data_collection 'APEX2 (Bruker, 2007)'
_computing_data_reduction 'SAINT (Bruker, 2007)'
_computing_molecular_graphics 'ORTEP-3 for Windows (Farrugia, 1997)'
_computing_publication_material 'SHELXL-97 (Sheldrick, 1997)'
_computing_structure_refinement 'SHELXL-97 (Sheldrick, 2008)'
_computing_structure_solution 'SHELXS97 (Sheldrick, 1997)'
_diffrn_ambient_temperature 100(2)
_diffrn_measured_fraction_theta_full 1
_diffrn_measured_fraction_theta_max 0.999
_diffrn_measurement_device_type 'Bruker APEXII CCD area-detector'
_diffrn_measurement_method '\f and \w scans'
_diffrn_radiation_monochromator graphite
_diffrn_radiation_type MoK\a
_diffrn_radiation_wavelength 0.71073
_diffrn_reflns_av_R_equivalents 0.0271
_diffrn_reflns_av_unetI/netI 0.01
_diffrn_reflns_limit_h_max 14
_diffrn_reflns_limit_h_min -14
_diffrn_reflns_limit_k_max 37
_diffrn_reflns_limit_k_min -37
_diffrn_reflns_limit_l_max 11
_diffrn_reflns_limit_l_min -11
_diffrn_reflns_number 127872
_diffrn_reflns_theta_full 25
_diffrn_reflns_theta_max 28.35
_diffrn_reflns_theta_min 1.99
_diffrn_source 'fine-focus sealed tube'
_exptl_absorpt_coefficient_mu 0.78
_exptl_absorpt_correction_T_max 0.9261
_exptl_absorpt_correction_T_min 0.7997
_exptl_absorpt_correction_type multi-scan
_exptl_absorpt_process_details '(SADABS; Bruker, 2007)'
_exptl_crystal_colour orange
_exptl_crystal_density_diffrn 1.585
_exptl_crystal_density_method 'not measured'
_exptl_crystal_description prism
_exptl_crystal_F_000 1328
_exptl_crystal_size_max 0.3
_exptl_crystal_size_mid 0.15
_exptl_crystal_size_min 0.1
_refine_diff_density_max 0.601
_refine_diff_density_min -0.607
_refine_diff_density_rms 0.072
_refine_ls_extinction_method none
_refine_ls_goodness_of_fit_ref 1.174
_refine_ls_hydrogen_treatment mixed
_refine_ls_matrix_type full
_refine_ls_number_parameters 374
_refine_ls_number_reflns 6828
_refine_ls_number_restraints 0
_refine_ls_restrained_S_all 1.174
_refine_ls_R_factor_all 0.0301
_refine_ls_R_factor_gt 0.0286
_refine_ls_shift/su_max 0.001
_refine_ls_shift/su_mean 0
_refine_ls_structure_factor_coef Fsqd
_refine_ls_weighting_details 'calc w=1/[\s^2^(Fo^2^)+(0.0170P)^2^+4.4026P] where P=(Fo^2^+2Fc^2^)/3'
_refine_ls_weighting_scheme calc
_refine_ls_wR_factor_gt 0.0642
_refine_ls_wR_factor_ref 0.065
_reflns_number_gt 6550
_reflns_number_total 6828
_reflns_threshold_expression >2\s(I)
_cod_data_source_file c5ra15342e2.cif
_cod_data_source_block pdmssh_0ma
_cod_original_sg_symbol_H-M 'P 21/c'
_cod_database_code 7222013

loop_
_symmetry_equiv_pos_as_xyz
'x, y, z'
'-x, y+1/2, -z+1/2'
'-x, -y, -z'
'x, -y-1/2, z-1/2'

loop_
_atom_site_label
_atom_site_type_symbol
_atom_site_fract_x
_atom_site_fract_y
_atom_site_fract_z
_atom_site_U_iso_or_equiv
_atom_site_adp_type
_atom_site_occupancy
_atom_site_symmetry_multiplicity
_atom_site_calc_flag
_atom_site_refinement_flags
C1 C 0.16287(18) -0.00291(7) 0.6533(2) 0.0172(4) Uani 1 1 d .
C2 C 0.20110(18) -0.03936(7) 0.5570(2) 0.0208(4) Uani 1 1 d .
H2 H 0.2789 -0.0373 0.5144 0.025 Uiso 1 1 calc R
C3 C 0.12827(19) -0.07793(7) 0.5229(2) 0.0207(4) Uani 1 1 d .
C4 C 0.01350(19) -0.08225(7) 0.5850(2) 0.0208(4) Uani 1 1 d .
H4 H -0.0362 -0.1091 0.5632 0.025 Uiso 1 1 calc R
C5 C -0.02523(19) -0.04715(8) 0.6771(3) 0.0220(4) Uani 1 1 d .
H5 H -0.1037 -0.0499 0.7175 0.026 Uiso 1 1 calc R
C6 C 0.04570(18) -0.00654(7) 0.7162(2) 0.0184(4) Uani 1 1 d .
C7 C 0.1033(2) -0.14995(8) 0.3826(3) 0.0294(5) Uani 1 1 d .
H7A H 0.0862 -0.1687 0.473 0.044 Uiso 1 1 calc R
H7B H 0.1471 -0.1695 0.3108 0.044 Uiso 1 1 calc R
H7C H 0.0267 -0.1391 0.3342 0.044 Uiso 1 1 calc R
C8 C -0.00645(18) 0.02744(8) 0.8130(2) 0.0206(4) Uani 1 1 d .
H8 H -0.0866 0.0217 0.8449 0.025 Uiso 1 1 calc R
C9 C 0.05576(17) 0.13285(7) 0.9930(2) 0.0167(4) Uani 1 1 d .
C10 C 0.00585(18) 0.16937(7) 1.0934(2) 0.0187(4) Uani 1 1 d .
C11 C -0.11315(19) 0.16617(8) 1.1482(2) 0.0200(4) Uani 1 1 d .
C12 C -0.1536(2) 0.20153(8) 1.2446(3) 0.0253(4) Uani 1 1 d .
H12 H -0.2337 0.2001 1.281 0.03 Uiso 1 1 calc R
C13 C -0.0782(2) 0.23852(8) 1.2876(3) 0.0268(5) Uani 1 1 d .
H13 H -0.1069 0.2619 1.3548 0.032 Uiso 1 1 calc R
C14 C 0.0381(2) 0.24235(8) 1.2353(3) 0.0261(5) Uani 1 1 d .
H14 H 0.0891 0.268 1.2659 0.031 Uiso 1 1 calc R
C15 C 0.07874(19) 0.20789(8) 1.1370(2) 0.0225(4) Uani 1 1 d .
H15 H 0.1579 0.2106 1.0986 0.027 Uiso 1 1 calc R
C16 C 0.51432(16) 0.06357(6) 0.8013(2) 0.0123(3) Uani 1 1 d .
C17 C 0.57377(17) 0.06183(7) 0.9441(2) 0.0161(4) Uani 1 1 d .
H17 H 0.5623 0.0866 1.0149 0.019 Uiso 1 1 calc R
C18 C 0.64952(18) 0.02418(7) 0.9836(2) 0.0185(4) Uani 1 1 d .
H18 H 0.6903 0.0234 1.0806 0.022 Uiso 1 1 calc R
C19 C 0.66553(18) -0.01242(7) 0.8808(2) 0.0185(4) Uani 1 1 d .
H19 H 0.7177 -0.0381 0.9075 0.022 Uiso 1 1 calc R
C20 C 0.60555(19) -0.01145(7) 0.7394(2) 0.0190(4) Uani 1 1 d .
H20 H 0.6163 -0.0366 0.6694 0.023 Uiso 1 1 calc R
C21 C 0.52980(18) 0.02619(7) 0.7001(2) 0.0163(4) Uani 1 1 d .
H21 H 0.4881 0.0266 0.6036 0.02 Uiso 1 1 calc R
C22 C 0.41574(17) 0.11838(6) 0.5483(2) 0.0136(3) Uani 1 1 d .
C23 C 0.30916(19) 0.12538(7) 0.4609(2) 0.0190(4) Uani 1 1 d .
H23 H 0.2326 0.1234 0.5068 0.023 Uiso 1 1 calc R
C24 C 0.3143(2) 0.13531(8) 0.3066(2) 0.0244(4) Uani 1 1 d .
H24 H 0.2415 0.1401 0.2471 0.029 Uiso 1 1 calc R
C25 C 0.4257(2) 0.13824(7) 0.2401(2) 0.0267(5) Uani 1 1 d .
H25 H 0.4292 0.1456 0.1351 0.032 Uiso 1 1 calc R
C26 C 0.5323(2) 0.13046(8) 0.3255(2) 0.0239(4) Uani 1 1 d .
H26 H 0.6084 0.1317 0.2783 0.029 Uiso 1 1 calc R
C27 C 0.52801(18) 0.12080(7) 0.4801(2) 0.0176(4) Uani 1 1 d .
H27 H 0.6011 0.1159 0.539 0.021 Uiso 1 1 calc R
C28 C 0.46195(18) 0.16432(7) 0.8341(2) 0.0147(3) Uani 1 1 d .
C29 C 0.3785(2) 0.20032(7) 0.8606(3) 0.0241(4) Uani 1 1 d .
H29 H 0.295 0.1959 0.8332 0.029 Uiso 1 1 calc R
C30 C 0.4173(3) 0.24264(8) 0.9270(3) 0.0332(5) Uani 1 1 d .
H30 H 0.3602 0.2671 0.9438 0.04 Uiso 1 1 calc R
C31 C 0.5376(3) 0.24911(8) 0.9681(3) 0.0347(6) Uani 1 1 d .
H31 H 0.5633 0.2776 1.0169 0.042 Uiso 1 1 calc R
C32 C 0.6214(2) 0.21428(8) 0.9387(3) 0.0303(5) Uani 1 1 d .
H32 H 0.7049 0.2192 0.9653 0.036 Uiso 1 1 calc R
C33 C 0.58441(19) 0.17206(7) 0.8702(2) 0.0214(4) Uani 1 1 d .
H33 H 0.6428 0.1485 0.8482 0.026 Uiso 1 1 calc R
N1 N 0.04673(14) 0.06516(6) 0.86045(19) 0.0166(3) Uani 1 1 d .
N2 N -0.01360(15) 0.09632(6) 0.9562(2) 0.0196(3) Uani 1 1 d .
O1 O 0.16599(12) 0.13915(5) 0.94686(16) 0.0174(3) Uani 1 1 d .
O2 O 0.24146(13) 0.03177(5) 0.67565(16) 0.0185(3) Uani 1 1 d .
O3 O -0.18983(14) 0.13057(6) 1.11070(19) 0.0256(3) Uani 1 1 d .
H3 H -0.145(3) 0.1132(11) 1.054(4) 0.038 Uiso 1 1 d .
O4 O 0.17596(15) -0.11018(6) 0.4258(2) 0.0317(4) Uani 1 1 d .
P1 P 0.40490(4) 0.109411(16) 0.75138(5) 0.01110(9) Uani 1 1 d .
Pd1 Pd 0.212356(12) 0.086148(5) 0.809164(16) 0.01305(4) Uani 1 1 d .

loop_
_atom_site_aniso_label
_atom_site_aniso_U_11
_atom_site_aniso_U_22
_atom_site_aniso_U_33
_atom_site_aniso_U_23
_atom_site_aniso_U_13
_atom_site_aniso_U_12
C1 0.0172(9) 0.0164(9) 0.0179(9) 0.0031(7) -0.0026(7) -0.0002(7)
C2 0.0141(9) 0.0205(10) 0.0278(11) 0.0006(8) 0.0013(8) 0.0004(7)
C3 0.0196(10) 0.0180(9) 0.0242(10) -0.0013(8) -0.0038(8) 0.0015(8)
C4 0.0175(9) 0.0178(9) 0.0268(10) 0.0029(8) -0.0048(8) -0.0040(7)
C5 0.0142(9) 0.0233(10) 0.0285(11) 0.0031(8) -0.0001(8) -0.0031(8)
C6 0.0151(9) 0.0186(9) 0.0214(10) 0.0046(7) -0.0019(7) -0.0015(7)
C7 0.0315(12) 0.0228(11) 0.0337(12) -0.0052(9) -0.0026(10) -0.0058(9)
C8 0.0134(9) 0.0248(10) 0.0236(10) 0.0041(8) 0.0022(7) -0.0021(8)
C9 0.0147(9) 0.0222(10) 0.0131(8) 0.0033(7) 0.0008(7) 0.0031(7)
C10 0.0180(9) 0.0214(10) 0.0166(9) 0.0024(7) -0.0008(7) 0.0040(8)
C11 0.0189(9) 0.0233(10) 0.0177(9) 0.0009(8) -0.0008(7) 0.0023(8)
C12 0.0207(10) 0.0298(11) 0.0257(11) -0.0004(9) 0.0056(8) 0.0043(9)
C13 0.0307(12) 0.0239(11) 0.0259(11) -0.0034(9) 0.0015(9) 0.0048(9)
C14 0.0266(11) 0.0240(11) 0.0278(11) -0.0015(9) -0.0003(9) 0.0028(9)
C15 0.0184(10) 0.0247(10) 0.0245(10) 0.0023(8) 0.0009(8) 0.0032(8)
C16 0.0092(7) 0.0132(8) 0.0145(8) 0.0022(7) 0.0019(6) -0.0002(6)
C17 0.0178(9) 0.0166(9) 0.0138(8) -0.0008(7) 0.0010(7) -0.0001(7)
C18 0.0178(9) 0.0207(9) 0.0168(9) 0.0053(7) -0.0013(7) 0.0007(7)
C19 0.0164(9) 0.0166(9) 0.0228(10) 0.0059(7) 0.0034(7) 0.0028(7)
C20 0.0243(10) 0.0137(9) 0.0193(9) -0.0005(7) 0.0033(8) 0.0023(7)
C21 0.0180(9) 0.0165(9) 0.0142(8) -0.0003(7) -0.0009(7) 0.0000(7)
C22 0.0174(9) 0.0122(8) 0.0113(8) 0.0004(6) 0.0007(7) 0.0000(7)
C23 0.0211(10) 0.0184(9) 0.0173(9) 0.0008(7) -0.0014(7) 0.0021(8)
C24 0.0352(12) 0.0199(10) 0.0175(10) 0.0002(8) -0.0081(8) 0.0066(9)
C25 0.0504(14) 0.0161(9) 0.0136(9) 0.0018(7) 0.0039(9) 0.0030(9)
C26 0.0351(12) 0.0196(10) 0.0180(10) -0.0024(8) 0.0118(8) -0.0049(9)
C27 0.0188(9) 0.0159(9) 0.0184(9) -0.0020(7) 0.0039(7) -0.0035(7)
C28 0.0190(9) 0.0131(8) 0.0121(8) 0.0016(7) 0.0018(7) -0.0012(7)
C29 0.0253(11) 0.0176(10) 0.0296(11) 0.0023(8) 0.0066(9) 0.0023(8)
C30 0.0460(15) 0.0138(10) 0.0404(14) -0.0005(9) 0.0109(11) 0.0042(10)
C31 0.0550(16) 0.0137(10) 0.0352(13) -0.0021(9) -0.0012(11) -0.0091(10)
C32 0.0312(12) 0.0228(11) 0.0362(13) 0.0036(9) -0.0092(10) -0.0104(9)
C33 0.0199(10) 0.0181(9) 0.0260(10) 0.0014(8) -0.0021(8) -0.0025(8)
N1 0.0126(7) 0.0207(8) 0.0166(8) 0.0037(6) 0.0024(6) 0.0020(6)
N2 0.0156(8) 0.0233(9) 0.0200(8) 0.0018(7) 0.0026(6) 0.0012(7)
O1 0.0139(6) 0.0198(7) 0.0187(7) -0.0011(5) 0.0026(5) -0.0006(5)
O2 0.0154(6) 0.0188(7) 0.0214(7) -0.0017(5) 0.0040(5) -0.0018(5)
O3 0.0180(7) 0.0284(8) 0.0307(8) -0.0057(7) 0.0052(6) -0.0009(6)
O4 0.0247(8) 0.0252(8) 0.0454(10) -0.0158(7) 0.0037(7) -0.0039(7)
P1 0.0107(2) 0.0117(2) 0.0109(2) 0.00063(16) 0.00069(15) 0.00036(16)
Pd1 0.01049(7) 0.01494(7) 0.01377(7) 0.00174(5) 0.00129(5) 0.00019(5)

loop_
_atom_type_symbol
_atom_type_description
_atom_type_scat_dispersion_real
_atom_type_scat_dispersion_imag
_atom_type_scat_source
C C 0.0033 0.0016 'International Tables Vol C Tables 4.2.6.8 and 6.1.1.4'
H H 0 0 'International Tables Vol C Tables 4.2.6.8 and 6.1.1.4'
N N 0.0061 0.0033 'International Tables Vol C Tables 4.2.6.8 and 6.1.1.4'
O O 0.0106 0.006 'International Tables Vol C Tables 4.2.6.8 and 6.1.1.4'
P P 0.1023 0.0942 'International Tables Vol C Tables 4.2.6.8 and 6.1.1.4'
Pd Pd -0.9988 1.0072 'International Tables Vol C Tables 4.2.6.8 and 6.1.1.4'

loop_
_geom_angle_atom_site_label_1
_geom_angle_atom_site_label_2
_geom_angle_atom_site_label_3
_geom_angle
O2 C1 C2 115.11(18)
O2 C1 C6 126.42(18)
C2 C1 C6 118.47(18)
C3 C2 C1 121.60(19)
C3 C2 H2 119.2
C1 C2 H2 119.2
O4 C3 C2 115.36(19)
O4 C3 C4 124.00(19)
C2 C3 C4 120.6(2)
C5 C4 C3 118.49(19)
C5 C4 H4 120.8
C3 C4 H4 120.8
C4 C5 C6 123.40(19)
C4 C5 H5 118.3
C6 C5 H5 118.3
C8 C6 C5 117.36(18)
C8 C6 C1 125.24(19)
C5 C6 C1 117.39(19)
O4 C7 H7A 109.5
O4 C7 H7B 109.5
H7A C7 H7B 109.5
O4 C7 H7C 109.5
H7A C7 H7C 109.5
H7B C7 H7C 109.5
N1 C8 C6 124.69(19)
N1 C8 H8 117.7
C6 C8 H8 117.7
O1 C9 N2 124.54(18)
O1 C9 C10 117.49(18)
N2 C9 C10 117.96(17)
C15 C10 C11 119.00(19)
C15 C10 C9 119.05(18)
C11 C10 C9 121.94(19)
O3 C11 C12 118.20(19)
O3 C11 C10 122.92(19)
C12 C11 C10 118.9(2)
C13 C12 C11 120.5(2)
C13 C12 H12 119.8
C11 C12 H12 119.8
C12 C13 C14 121.6(2)
C12 C13 H13 119.2
C14 C13 H13 119.2
C13 C14 C15 118.6(2)
C13 C14 H14 120.7
C15 C14 H14 120.7
C14 C15 C10 121.5(2)
C14 C15 H15 119.3
C10 C15 H15 119.3
C17 C16 C21 118.91(17)
C17 C16 P1 121.88(14)
C21 C16 P1 118.85(14)
C18 C17 C16 120.61(18)
C18 C17 H17 119.7
C16 C17 H17 119.7
C17 C18 C19 119.83(18)
C17 C18 H18 120.1
C19 C18 H18 120.1
C20 C19 C18 120.12(18)
C20 C19 H19 119.9
C18 C19 H19 119.9
C19 C20 C21 119.96(18)
C19 C20 H20 120
C21 C20 H20 120
C20 C21 C16 120.55(18)
C20 C21 H21 119.7
C16 C21 H21 119.7
C23 C22 C27 119.72(18)
C23 C22 P1 118.59(15)
C27 C22 P1 121.60(15)
C24 C23 C22 120.2(2)
C24 C23 H23 119.9
C22 C23 H23 119.9
C25 C24 C23 119.8(2)
C25 C24 H24 120.1
C23 C24 H24 120.1
C24 C25 C26 120.46(19)
C24 C25 H25 119.8
C26 C25 H25 119.8
C25 C26 C27 120.1(2)
C25 C26 H26 119.9
C27 C26 H26 119.9
C26 C27 C22 119.66(19)
C26 C27 H27 120.2
C22 C27 H27 120.2
C33 C28 C29 119.02(19)
C33 C28 P1 122.91(15)
C29 C28 P1 118.06(16)
C30 C29 C28 120.3(2)
C30 C29 H29 119.9
C28 C29 H29 119.9
C31 C30 C29 120.2(2)
C31 C30 H30 119.9
C29 C30 H30 119.9
C30 C31 C32 120.0(2)
C30 C31 H31 120
C32 C31 H31 120
C31 C32 C33 120.5(2)
C31 C32 H32 119.8
C33 C32 H32 119.8
C32 C33 C28 119.9(2)
C32 C33 H33 120
C28 C33 H33 120
C8 N1 N2 119.86(17)
C8 N1 Pd1 125.99(14)
N2 N1 Pd1 114.15(12)
C9 N2 N1 110.86(16)
C9 O1 Pd1 110.32(12)
C1 O2 Pd1 123.31(13)
C11 O3 H3 101(2)
C3 O4 C7 117.91(18)
C16 P1 C22 105.70(8)
C16 P1 C28 107.32(9)
C22 P1 C28 103.92(8)
C16 P1 Pd1 110.63(6)
C22 P1 Pd1 110.80(6)
C28 P1 Pd1 117.64(6)
O2 Pd1 N1 94.29(6)
O2 Pd1 O1 174.37(6)
N1 Pd1 O1 80.11(6)
O2 Pd1 P1 85.31(4)
N1 Pd1 P1 179.17(5)
O1 Pd1 P1 100.31(4)

loop_
_geom_bond_atom_site_label_1
_geom_bond_atom_site_label_2
_geom_bond_distance
C1 O2 1.317(2)
C1 C2 1.409(3)
C1 C6 1.427(3)
C2 C3 1.379(3)
C2 H2 0.95
C3 O4 1.369(3)
C3 C4 1.401(3)
C4 C5 1.361(3)
C4 H4 0.95
C5 C6 1.423(3)
C5 H5 0.95
C6 C8 1.420(3)
C7 O4 1.422(3)
C7 H7A 0.98
C7 H7B 0.98
C7 H7C 0.98
C8 N1 1.278(3)
C8 H8 0.95
C9 O1 1.307(2)
C9 N2 1.317(3)
C9 C10 1.479(3)
C10 C15 1.397(3)
C10 C11 1.416(3)
C11 O3 1.346(3)
C11 C12 1.395(3)
C12 C13 1.379(3)
C12 H12 0.95
C13 C14 1.381(3)
C13 H13 0.95
C14 C15 1.388(3)
C14 H14 0.95
C15 H15 0.95
C16 C17 1.395(3)
C16 C21 1.397(3)
C16 P1 1.8114(18)
C17 C18 1.388(3)
C17 H17 0.95
C18 C19 1.390(3)
C18 H18 0.95
C19 C20 1.387(3)
C19 H19 0.95
C20 C21 1.387(3)
C20 H20 0.95
C21 H21 0.95
C22 C23 1.392(3)
C22 C27 1.397(3)
C22 P1 1.8139(19)
C23 C24 1.390(3)
C23 H23 0.95
C24 C25 1.382(3)
C24 H24 0.95
C25 C26 1.386(3)
C25 H25 0.95
C26 C27 1.391(3)
C26 H26 0.95
C27 H27 0.95
C28 C33 1.390(3)
C28 C29 1.396(3)
C28 P1 1.8158(19)
C29 C30 1.391(3)
C29 H29 0.95
C30 C31 1.372(4)
C30 H30 0.95
C31 C32 1.380(4)
C31 H31 0.95
C32 C33 1.390(3)
C32 H32 0.95
C33 H33 0.95
N1 N2 1.404(2)
N1 Pd1 1.9858(16)
O1 Pd1 2.0055(14)
O2 Pd1 1.9686(14)
O3 H3 0.87(3)
P1 Pd1 2.2950(5)
